data_7151180
loop_
_publ_author_name
'Pirin\,c\,cio\(glu, Necmettin'
'Robinson, James J.'
'Mahon, Mary F.'
'Buchanan, J. Grant'
'Williams, Ian H.'

_publ_section_title
;
 Experimental and computational evidence for alpha-lactone
 intermediates in the addition of aqueous bromine to disodium
 dimethyl-maleate and -fumarate.
;
_journal_issue 24
_journal_name_full 'Organic &amp; biomolecular chemistry'
_journal_page_first 4001
_journal_page_last 4009
_journal_paper_doi 10.1039/b711538e
_journal_volume 5
_journal_year 2007
_chemical_formula_sum 'C6 H9 Br O5'
_chemical_formula_weight 241.04
_chemical_name_systematic
;
?
;
_space_group_IT_number 14
_symmetry_cell_setting monoclinic
_symmetry_space_group_name_Hall '-P 2ybc'
_symmetry_space_group_name_H-M 'P 1 21/c 1'
_atom_sites_solution_hydrogens geom
_atom_sites_solution_primary direct
_atom_sites_solution_secondary difmap
_audit_creation_method SHELXL-97
_cell_angle_alpha 90.00
_cell_angle_beta 93.337(2)
_cell_angle_gamma 90.00
_cell_formula_units_Z 4
_cell_length_a 11.4120(5)
_cell_length_b 5.8870(3)
_cell_length_c 12.3790(7)
_cell_measurement_reflns_used 7132
_cell_measurement_temperature 30(2)
_cell_measurement_theta_max 27.485
_cell_measurement_theta_min 2.910
_cell_volume 830.24(7)
_computing_data_reduction 'Denzo & Scalepack (Otwinowski & Minor, 1997)'
_computing_molecular_graphics 'ORTEX (P.McArdle, 1995)'
_computing_publication_material 'SHELXL-97/2 (Sheldrick,1997)'
_computing_structure_refinement 'SHELXL-97 (Sheldrick, 1997)'
_computing_structure_solution 'SHELXS-97 (Sheldrick, 1990)'
_diffrn_ambient_temperature 30(2)
_diffrn_measured_fraction_theta_full 0.988
_diffrn_measured_fraction_theta_max 0.988
_diffrn_measurement_device_type KappaCCD
_diffrn_measurement_method KappaCCD
_diffrn_radiation_monochromator graphite
_diffrn_radiation_source 'fine-focus sealed tube'
_diffrn_radiation_type MoK\a
_diffrn_radiation_wavelength 0.71073
_diffrn_reflns_av_R_equivalents 0.0707
_diffrn_reflns_av_sigmaI/netI 0.0731
_diffrn_reflns_limit_h_max 12
_diffrn_reflns_limit_h_min -14
_diffrn_reflns_limit_k_max 7
_diffrn_reflns_limit_k_min -6
_diffrn_reflns_limit_l_max 14
_diffrn_reflns_limit_l_min -16
_diffrn_reflns_number 5751
_diffrn_reflns_theta_full 27.46
_diffrn_reflns_theta_max 27.46
_diffrn_reflns_theta_min 3.30
_exptl_absorpt_coefficient_mu 4.932
_exptl_absorpt_correction_T_max 0.67
_exptl_absorpt_correction_T_min 0.44
_exptl_absorpt_correction_type multi-scan
_exptl_crystal_colour Colourless
_exptl_crystal_density_diffrn 1.928
_exptl_crystal_density_method 'not measured'
_exptl_crystal_description Tabloid
_exptl_crystal_F_000 480
_exptl_crystal_size_max 0.20
_exptl_crystal_size_mid 0.20
_exptl_crystal_size_min 0.10
_refine_diff_density_max 0.793
_refine_diff_density_min -0.722
_refine_diff_density_rms 0.160
_refine_ls_extinction_method none
_refine_ls_goodness_of_fit_ref 1.021
_refine_ls_hydrogen_treatment constr
_refine_ls_matrix_type full
_refine_ls_number_parameters 115
_refine_ls_number_reflns 1883
_refine_ls_number_restraints 0
_refine_ls_restrained_S_all 1.021
_refine_ls_R_factor_all 0.0626
_refine_ls_R_factor_gt 0.0381
_refine_ls_shift/su_max 0.000
_refine_ls_shift/su_mean 0.000
_refine_ls_structure_factor_coef Fsqd
_refine_ls_weighting_details
; calc
[1.00000+0.00000exp(0.00(sin\q/\l)^2^)]/
[\s^2^(Fo^2^)+0.0000+0.0000*P+(0.0365P)^2^+0.0000sin\q/\l]
where P = 0.00000Fo^2^ + 1.00000Fc^2^
;
_refine_ls_weighting_scheme calc
_refine_ls_wR_factor_gt 0.0761
_refine_ls_wR_factor_ref 0.0832
_reflns_number_gt 1420
_reflns_number_total 1883
_reflns_threshold_expression >2sigma(I)
_cod_data_source_file b711538e.txt
_cod_data_source_block c:\backup\helix\h02ihw1\maxus\h02ihw1
_cod_depositor_comments
;
The following automatic conversions were performed:
'_symmetry_cell_setting' value 'Monoclinic' changed to 'monoclinic'
according to '/home/saulius/struct/CIF-dictionaries/cif_core.dic'
dictionary named 'cif_core.dic' version 2.4.1 from
2010-06-29.

'_exptl_absorpt_correction_type' value 'Multi-scan' changed
to 'multi-scan' according to
'/home/saulius/struct/CIF-dictionaries/cif_core.dic' dictionary named
'cif_core.dic' version 2.4.1 from 2010-06-29.

Automatic conversion script
Id: cif_fix_enum 1527 2010-12-29 10:47:43Z saulius 
;
_cod_original_sg_symbol_H-M P21/c
_cod_database_code 7151180

loop_
_symmetry_equiv_pos_as_xyz
'x, y, z'
'-x, y+1/2, -z+1/2'
'-x, -y, -z'
'x, -y-1/2, z-1/2'

loop_
_atom_site_label
_atom_site_type_symbol
_atom_site_fract_x
_atom_site_fract_y
_atom_site_fract_z
_atom_site_U_iso_or_equiv
_atom_site_adp_type
_atom_site_occupancy
_atom_site_symmetry_multiplicity
_atom_site_calc_flag
_atom_site_refinement_flags
_atom_site_disorder_assembly
_atom_site_disorder_group
Br1 Br 0.07524(3) 0.19321(6) 0.32757(3) 0.01188(15) Uani 1 1 d . . .
O1 O 0.50812(19) 0.0000(4) 0.3056(2) 0.0122(6) Uani 1 1 d . . .
O2 O 0.4235(2) -0.2377(4) 0.4189(2) 0.0125(6) Uani 1 1 d . . .
H2 H 0.4932 -0.2631 0.4414 0.015 Uiso 1 1 calc R . .
O3 O 0.3597(2) 0.2429(4) 0.4781(2) 0.0113(6) Uani 1 1 d . . .
O4 O 0.1978(2) 0.1601(4) 0.5651(2) 0.0132(6) Uani 1 1 d . . .
H4 H 0.2358 0.2189 0.6182 0.016 Uiso 1 1 calc R . .
O5 O 0.3087(2) 0.1968(4) 0.2433(2) 0.0121(6) Uani 1 1 d . . .
H5 H 0.3777 0.2452 0.2539 0.015 Uiso 1 1 calc R . .
C1 C 0.4221(3) -0.0800(6) 0.3421(3) 0.0109(8) Uani 1 1 d . . .
C2 C 0.2975(3) -0.0162(6) 0.2974(3) 0.0105(8) Uani 1 1 d . . .
C3 C 0.2095(3) 0.0110(6) 0.3876(3) 0.0117(8) Uani 1 1 d . . .
C4 C 0.2632(3) 0.1546(6) 0.4821(3) 0.0104(8) Uani 1 1 d . . .
C5 C 0.2561(3) -0.1893(6) 0.2091(3) 0.0080(7) Uani 1 1 d . . .
H5A H 0.1777 -0.1471 0.1793 0.012 Uiso 1 1 calc R . .
H5B H 0.2534 -0.3415 0.2409 0.012 Uiso 1 1 calc R . .
H5C H 0.3111 -0.1889 0.1511 0.012 Uiso 1 1 calc R . .
C6 C 0.1580(3) -0.2121(6) 0.4279(3) 0.0115(8) Uani 1 1 d . . .
H6A H 0.2213 -0.3068 0.4603 0.017 Uiso 1 1 calc R . .
H6B H 0.1186 -0.2930 0.3668 0.017 Uiso 1 1 calc R . .
H6C H 0.1012 -0.1790 0.4821 0.017 Uiso 1 1 calc R . .

loop_
_atom_site_aniso_label
_atom_site_aniso_U_11
_atom_site_aniso_U_22
_atom_site_aniso_U_33
_atom_site_aniso_U_23
_atom_site_aniso_U_13
_atom_site_aniso_U_12
Br1 0.01017(19) 0.0161(2) 0.0090(2) -0.00034(18) -0.00252(13) 0.00102(16)
O1 0.0115(11) 0.0164(14) 0.0086(14) 0.0009(12) -0.0008(10) 0.0009(11)
O2 0.0096(12) 0.0166(14) 0.0109(14) 0.0018(11) -0.0037(10) 0.0014(10)
O3 0.0127(12) 0.0140(14) 0.0069(14) 0.0001(10) -0.0011(10) -0.0003(10)
O4 0.0119(12) 0.0205(16) 0.0070(14) -0.0045(12) -0.0017(10) -0.0022(11)
O5 0.0104(12) 0.0162(14) 0.0094(14) 0.0049(12) -0.0032(10) -0.0032(11)
C1 0.0161(17) 0.011(2) 0.0055(19) -0.0066(16) -0.0030(15) 0.0018(16)
C2 0.0119(16) 0.0104(19) 0.009(2) 0.0002(16) -0.0041(14) -0.0035(15)
C3 0.0090(15) 0.020(2) 0.0057(19) -0.0021(17) -0.0051(14) 0.0037(15)
C4 0.0127(17) 0.010(2) 0.008(2) 0.0010(15) -0.0029(14) 0.0047(15)
C5 0.0086(15) 0.0058(17) 0.0103(19) -0.0049(16) 0.0071(14) -0.0042(15)
C6 0.0123(17) 0.0128(19) 0.009(2) 0.0005(16) -0.0016(15) -0.0034(15)

loop_
_atom_type_symbol
_atom_type_description
_atom_type_scat_dispersion_real
_atom_type_scat_dispersion_imag
_atom_type_scat_source
C C 0.0033 0.0016 'International Tables Vol C Tables 4.2.6.8 and 6.1.1.4'
H H 0.0000 0.0000 'International Tables Vol C Tables 4.2.6.8 and 6.1.1.4'
O O 0.0106 0.0060 'International Tables Vol C Tables 4.2.6.8 and 6.1.1.4'
Br Br -0.2901 2.4595 'International Tables Vol C Tables 4.2.6.8 and 6.1.1.4'

loop_
_geom_angle_atom_site_label_1
_geom_angle_atom_site_label_2
_geom_angle_atom_site_label_3
_geom_angle
_geom_angle_site_symmetry_1
_geom_angle_site_symmetry_3
_geom_angle_publ_flag
O1 C1 O2 124.6(3) . . ?
O1 C1 C2 121.8(3) . . ?
O2 C1 C2 113.5(3) . . ?
O5 C2 C1 106.0(3) . . ?
O5 C2 C5 106.2(3) . . ?
C1 C2 C5 109.3(3) . . ?
O5 C2 C3 109.0(3) . . ?
C1 C2 C3 112.9(3) . . ?
C5 C2 C3 113.1(3) . . ?
C6 C3 C4 111.5(3) . . ?
C6 C3 C2 114.9(3) . . ?
C4 C3 C2 110.9(3) . . ?
C6 C3 Br1 106.5(2) . . ?
C4 C3 Br1 104.7(2) . . ?
C2 C3 Br1 107.7(2) . . ?
O3 C4 O4 125.4(3) . . ?
O3 C4 C3 121.5(3) . . ?
O4 C4 C3 113.0(3) . . ?

loop_
_geom_bond_atom_site_label_1
_geom_bond_atom_site_label_2
_geom_bond_distance
_geom_bond_site_symmetry_2
_geom_bond_publ_flag
Br1 C3 1.979(3) . ?
O1 C1 1.200(4) . ?
O2 C1 1.328(4) . ?
O3 C4 1.221(4) . ?
O4 C4 1.305(4) . ?
O5 C2 1.430(4) . ?
C1 C2 1.542(4) . ?
C2 C5 1.548(5) . ?
C2 C3 1.553(5) . ?
C3 C6 1.534(5) . ?
C3 C4 1.541(5) . ?
